data_1563729
loop_
_publ_author_name
'Chen, Wei-Lin'
'Chen, Bao-Wang'
'Tan, Hua-Qiao'
'Li, Yang-Guang'
'Wang, Yong-Hui'
'Wang, En-Bo'

_publ_section_title
;
 Ionothermal syntheses of three transition-metal-containing
 polyoxotungstate hybrids exhibiting the photocatalytic and
 electrocatalytic properties
;
_journal_issue 2
_journal_name_full 'Journal of Solid State Chemistry'
_journal_page_first 310
_journal_page_last 321
_journal_paper_doi 10.1016/j.jssc.2009.11.016
_journal_volume 183
_journal_year 2010
_chemical_formula_sum 'C14 H37 As2 Mn3 N6 Na6 O72 W18'
_chemical_formula_weight 5203.40
_space_group_IT_number 14
_space_group_name_Hall '-P 2ybc'
_space_group_name_H-M_alt 'P 1 21/c 1'
_symmetry_cell_setting monoclinic
_symmetry_space_group_name_H-M 'P 1 21/c 1'
_atom_sites_solution_hydrogens geom
_atom_sites_solution_primary direct
_atom_sites_solution_secondary difmap
_audit_creation_method SHELXL-97
_cell_angle_alpha 90.00
_cell_angle_beta 93.91(3)
_cell_angle_gamma 90.00
_cell_formula_units_Z 4
_cell_length_a 18.184(4)
_cell_length_b 32.085(6)
_cell_length_c 17.547(4)
_cell_measurement_reflns_used 37275
_cell_measurement_temperature 293(2)
_cell_measurement_theta_max 55.69
_cell_measurement_theta_min 6.01
_cell_volume 10214(4)
_computing_structure_refinement 'SHELXL-97 (Sheldrick, 1997)'
_computing_structure_solution 'SHELXS-97 (Sheldrick, 1990)'
_diffrn_ambient_temperature 293(2)
_diffrn_detector_area_resol_mean 0.01
_diffrn_measured_fraction_theta_full 0.966
_diffrn_measured_fraction_theta_max 0.966
_diffrn_measurement_device_type 'Rigaku R-AXIS RAPID IP'
_diffrn_measurement_method Oscillation
_diffrn_radiation_monochromator graphite
_diffrn_radiation_source 'fine-focus sealed tube'
_diffrn_radiation_type MoK\a
_diffrn_radiation_wavelength 0.71073
_diffrn_reflns_av_R_equivalents 0.1861
_diffrn_reflns_av_sigmaI/netI 0.2344
_diffrn_reflns_limit_h_max 21
_diffrn_reflns_limit_h_min -21
_diffrn_reflns_limit_k_max 38
_diffrn_reflns_limit_k_min -38
_diffrn_reflns_limit_l_max 20
_diffrn_reflns_limit_l_min -20
_diffrn_reflns_number 54670
_diffrn_reflns_theta_full 25.00
_diffrn_reflns_theta_max 25.00
_diffrn_reflns_theta_min 3.01
_diffrn_standards_decay_% none
_diffrn_standards_interval_count 0
_diffrn_standards_interval_time 0
_diffrn_standards_number 0
_exptl_absorpt_coefficient_mu 21.291
_exptl_absorpt_correction_T_max 0.0944
_exptl_absorpt_correction_T_min 0.0759
_exptl_absorpt_correction_type numerical
_exptl_absorpt_process_details 'ABSCOR by T.Higashi 8 March, 1995'
_exptl_crystal_colour purple
_exptl_crystal_density_diffrn 3.384
_exptl_crystal_density_method 'not measured'
_exptl_crystal_description block
_exptl_crystal_F_000 9112
_exptl_crystal_size_max 0.25
_exptl_crystal_size_mid 0.24
_exptl_crystal_size_min 0.21
_refine_diff_density_max 2.146
_refine_diff_density_min -1.987
_refine_diff_density_rms 0.466
_refine_ls_extinction_method none
_refine_ls_goodness_of_fit_ref 0.982
_refine_ls_hydrogen_treatment constr
_refine_ls_matrix_type full
_refine_ls_number_parameters 1019
_refine_ls_number_reflns 17378
_refine_ls_number_restraints 622
_refine_ls_restrained_S_all 0.973
_refine_ls_R_factor_all 0.1679
_refine_ls_R_factor_gt 0.0783
_refine_ls_shift/su_max 0.000
_refine_ls_shift/su_mean 0.000
_refine_ls_structure_factor_coef Fsqd
_refine_ls_weighting_details 'calc w=1/[\s^2^(Fo^2^)+(0.0180P)^2^+0.0000P] where P=(Fo^2^+2Fc^2^)/3'
_refine_ls_weighting_scheme calc
_refine_ls_wR_factor_gt 0.1362
_refine_ls_wR_factor_ref 0.1577
_reflns_number_gt 7757
_reflns_number_total 17378
_reflns_threshold_expression >2sigma(I)
_cod_data_source_file JSSC-2010-183-310.cif
_cod_data_source_block 3
_cod_depositor_comments
;
The following automatic conversions were performed:

data item '_symmetry_cell_setting' value 'Monoclinic' was changed to
'monoclinic' in accordance with the built-in table derived from the
CIF Core dictionary named 'cif_core.dic' version 2.4.5 last updated
on 2014-11-21.

Automatic conversion script
Id: cif_fix_values 8369 2020-08-20 11:38:08Z andrius 
;
_cod_original_sg_symbol_H-M P2(1)/c
_cod_database_code 1563729

loop_
_symmetry_equiv_pos_as_xyz
'x, y, z'
'-x, y+1/2, -z+1/2'
'-x, -y, -z'
'x, -y-1/2, z-1/2'

loop_
_atom_site_label
_atom_site_type_symbol
_atom_site_fract_x
_atom_site_fract_y
_atom_site_fract_z
_atom_site_U_iso_or_equiv
_atom_site_adp_type
_atom_site_occupancy
_atom_site_symmetry_multiplicity
_atom_site_calc_flag
_atom_site_refinement_flags
_atom_site_disorder_assembly
_atom_site_disorder_group
W1 W -0.63238(7) -0.57849(5) -2.97008(8) 0.0270(4) Uani 1 1 d U . .
W2 W -0.64045(7) -0.38113(5) -2.64123(9) 0.0302(4) Uani 1 1 d U . .
W3 W -0.91194(7) -0.43200(5) -2.92907(8) 0.0283(4) Uani 1 1 d . . .
W4 W -0.60306(7) -0.37277(5) -2.82507(8) 0.0283(4) Uani 1 1 d . . .
W5 W -0.49308(7) -0.55074(5) -2.81653(9) 0.0274(4) Uani 1 1 d . . .
W6 W -0.53337(7) -0.56065(5) -2.63365(8) 0.0288(4) Uani 1 1 d . . .
W7 W -0.79926(7) -0.61163(5) -2.92622(9) 0.0310(4) Uani 1 1 d . . .
W8 W -0.74572(7) -0.39974(5) -2.97577(9) 0.0281(4) Uani 1 1 d . . .
W9 W -0.95148(7) -0.44096(5) -2.72707(9) 0.0329(4) Uani 1 1 d . . .
W10 W -0.65114(7) -0.67345(5) -2.89312(9) 0.0319(4) Uani 1 1 d . . .
W11 W -0.71947(8) -0.30493(5) -2.75025(9) 0.0320(4) Uani 1 1 d . . .
W12 W -0.82255(7) -0.41601(5) -2.58970(9) 0.0323(4) Uani 1 1 d . . .
W13 W -0.71560(8) -0.59658(5) -2.58628(9) 0.0328(4) Uani 1 1 d . . .
W14 W -0.86282(8) -0.33204(5) -2.90175(9) 0.0332(4) Uani 1 1 d U . .
W15 W -0.84276(7) -0.62148(5) -2.72563(9) 0.0339(4) Uani 1 1 d . . .
W16 W -0.51045(7) -0.64599(5) -2.73934(9) 0.0305(4) Uani 1 1 d U . .
W17 W -0.90337(7) -0.33996(5) -2.69881(9) 0.0341(4) Uani 1 1 d U . .
W18 W -0.69401(8) -0.68310(5) -2.69092(9) 0.0356(4) Uani 1 1 d U . .
As1 As -0.67656(17) -0.57471(11) -2.7777(2) 0.0256(8) Uani 1 1 d U . .
As2 As -0.77135(17) -0.41936(11) -2.7813(2) 0.0272(9) Uani 1 1 d . . .
Mn1 Mn -0.8611(2) -0.52376(15) -2.8213(3) 0.0200(11) Uani 1 1 d U . .
Mn2 Mn -0.6294(2) -0.47798(15) -2.8867(3) 0.0191(11) Uani 1 1 d U . .
Mn3 Mn -0.6838(2) -0.48969(15) -2.6307(3) 0.0244(12) Uani 1 1 d U . .
O1 O -0.6598(11) -0.5266(7) -2.9327(14) 0.038(6) Uani 1 1 d U . .
O2 O -0.4828(10) -0.5455(6) -2.5534(12) 0.027(5) Uani 1 1 d U . .
O3 O -0.8142(11) -0.5574(7) -2.8958(16) 0.047(7) Uani 1 1 d U . .
O4 O -0.8769(10) -0.6208(7) -2.9835(13) 0.032(6) Uani 1 1 d U . .
O5 O -0.7472(12) -0.6652(8) -2.9405(14) 0.048(7) Uani 1 1 d . . .
O6 O -0.8975(10) -0.4873(6) -2.7485(13) 0.026(6) Uani 1 1 d . . .
O7 O -0.8618(10) -0.4806(7) -2.8955(13) 0.030(5) Uani 1 1 d U . .
O8 O -0.9323(11) -0.6343(7) -2.7182(13) 0.039(6) Uani 1 1 d U . .
O9 O -0.7114(9) -0.3776(6) -2.7618(11) 0.015(4) Uani 1 1 d U . .
O10 O -0.5560(11) -0.5090(7) -2.8273(13) 0.036(6) Uani 1 1 d U . .
O11 O -0.6194(10) -0.6379(6) -2.9700(11) 0.021(5) Uani 1 1 d U . .
O12 O -0.6942(10) -0.6568(6) -2.5944(12) 0.024(5) Uani 1 1 d U . .
O13 O -0.5203(9) -0.3612(6) -2.8605(12) 0.022(5) Uani 1 1 d U . .
O14 O -0.5710(10) -0.3775(6) -2.7167(12) 0.025(5) Uani 1 1 d U . .
O15 O -0.8418(11) -0.4053(7) -2.7194(13) 0.035(6) Uani 1 1 d U . .
O16 O -0.6722(11) -0.3734(7) -2.9153(12) 0.034(6) Uani 1 1 d U . .
O17 O -0.5786(13) -0.3728(7) -2.5622(13) 0.044(7) Uani 1 1 d . . .
O18 O -0.7325(10) -0.3851(6) -2.5969(11) 0.023(5) Uani 1 1 d . . .
O19 O -0.4576(10) -0.6064(6) -2.7954(12) 0.027(5) Uani 1 1 d U . .
O20 O -0.8250(10) -0.4204(7) -2.4931(13) 0.030(6) Uani 1 1 d U . .
O21 O -0.8764(12) -0.3636(8) -2.6023(14) 0.045(7) Uani 1 1 d U . .
O22 O -0.9073(10) -0.3337(7) -2.8080(13) 0.032(5) Uani 1 1 d U . .
O23 O -0.9308(11) -0.3720(7) -2.9440(15) 0.042(7) Uani 1 1 d . . .
O24 O -0.6360(11) -0.3139(7) -2.8045(14) 0.039(6) Uani 1 1 d U . .
O25 O -0.7120(11) -0.2523(8) -2.7406(13) 0.043(7) Uani 1 1 d . . .
O26 O -0.8541(11) -0.5654(7) -2.7448(13) 0.032(6) Uani 1 1 d U . .
O27 O -0.6096(10) -0.4307(6) -2.8285(12) 0.023(5) Uani 1 1 d U . .
O28 O -0.5959(10) -0.5162(7) -2.6542(12) 0.026(5) Uani 1 1 d U . .
O29 O -0.6892(11) -0.7355(7) -2.6632(14) 0.041(7) Uani 1 1 d . . .
O30 O -0.7219(12) -0.5939(8) -2.4881(14) 0.048(7) Uani 1 1 d U . .
O31 O -0.7361(10) -0.5907(6) -3.0007(12) 0.023(5) Uani 1 1 d U . .
O32 O -0.8303(10) -0.6314(7) -2.8288(12) 0.024(5) Uani 1 1 d U . .
O33 O -0.6639(12) -0.3228(8) -2.6605(14) 0.044(6) Uani 1 1 d U . .
O34 O -0.7267(9) -0.5418(6) -2.6168(11) 0.021(5) Uani 1 1 d U . .
O35 O -0.5969(10) -0.5642(7) -3.0546(12) 0.027(5) Uani 1 1 d U . .
O36 O -0.4194(10) -0.5303(6) -2.8593(12) 0.026(5) Uani 1 1 d U . .
O37 O -0.9804(12) -0.3820(8) -2.7103(13) 0.044(7) Uani 1 1 d . . .
O38 O -0.4714(10) -0.5383(6) -2.7098(13) 0.030(6) Uani 1 1 d . . .
O39 O -0.6352(11) -0.7216(7) -2.9302(14) 0.040(6) Uani 1 1 d U . .
O40 O -0.8156(11) -0.6086(7) -2.6185(13) 0.038(6) Uani 1 1 d U . .
O41 O -0.7115(12) -0.3981(7) -3.0645(14) 0.042(7) Uani 1 1 d . . .
O42 O -0.5642(9) -0.6622(6) -2.8345(12) 0.022(5) Uani 1 1 d U . .
O43 O -0.8149(10) -0.3970(6) -2.8696(12) 0.022(5) Uani 1 1 d U . .
O44 O -0.8369(9) -0.4252(6) -3.0029(12) 0.025(5) Uani 1 1 d U . .
O45 O -0.6111(10) -0.5895(6) -2.5920(13) 0.031(6) Uani 1 1 d U . .
O46 O -0.5920(10) -0.6697(7) -2.6908(11) 0.024(5) Uani 1 1 d U . .
O47 O -0.7982(9) -0.3469(6) -2.9779(11) 0.019(5) Uani 1 1 d U . .
O49 O -0.6411(10) -0.4383(7) -2.6541(12) 0.029(5) Uani 1 1 d U . .
O50 O -0.5470(10) -0.5743(7) -2.9062(13) 0.033(6) Uani 1 1 d U . .
O51 O -0.9553(11) -0.2980(7) -2.6720(14) 0.038(6) Uani 1 1 d U . .
O52 O -0.6821(10) -0.6055(7) -2.8638(12) 0.028(5) Uani 1 1 d U . .
O53 O -0.9135(12) -0.4409(9) -2.6209(14) 0.054(8) Uani 1 1 d . . .
O54 O -0.5853(10) -0.5855(7) -2.7491(12) 0.027(5) Uani 1 1 d U . .
O55 O -0.4832(12) -0.6148(7) -2.6491(14) 0.046(7) Uani 1 1 d . . .
O56 O -0.7153(12) -0.6103(8) -2.7180(15) 0.054(8) Uiso 1 1 d . . .
O57 O -0.4475(11) -0.6867(7) -2.7324(14) 0.041(6) Uani 1 1 d U . .
O58 O -0.6905(11) -0.6886(7) -2.7986(13) 0.034(6) Uani 1 1 d U . .
O59 O -0.8072(11) -0.3150(7) -2.7009(13) 0.031(6) Uani 1 1 d U . .
O60 O -0.9816(10) -0.4504(7) -2.9859(12) 0.031(6) Uani 1 1 d U . .
O61 O -0.9558(10) -0.4267(7) -2.8352(13) 0.037(7) Uani 1 1 d . . .
O62 O -0.7811(11) -0.3107(7) -2.8407(13) 0.037(6) Uani 1 1 d U . .
O63 O -1.0395(11) -0.4584(7) -2.7187(14) 0.040(6) Uani 1 1 d U . .
O64 O -0.9048(11) -0.2872(7) -2.9417(13) 0.038(6) Uiso 1 1 d . . .
O65 O -0.7715(10) -0.4624(7) -2.6186(12) 0.027(5) Uiso 1 1 d . . .
O66 O -0.7969(12) -0.6770(8) -2.7039(17) 0.061(9) Uani 1 1 d . . .
O67 O -0.7100(9) -0.4495(6) -2.9395(12) 0.021(5) Uiso 1 1 d . . .
OW1 O -0.8724(13) -0.5278(10) -3.0685(17) 0.079(11) Uani 1 1 d U . .
OW2 O -0.731(2) -0.4979(12) -3.099(2) 0.028(9) Uani 0.50 1 d PU . .
OW3 O -0.9735(11) -0.5455(7) -2.8580(13) 0.036(6) Uani 1 1 d . . .
OW4 O -0.4215(16) -0.4376(11) -2.7733(19) 0.092(11) Uani 1 1 d U . .
OW5 O -0.5547(11) -0.4620(9) -2.9771(15) 0.055(8) Uani 1 1 d U . .
OW6 O -0.6546(14) -0.4815(9) -2.5104(17) 0.072(8) Uani 1 1 d U . .
OW7 O -0.4557(19) -0.4409(14) -2.592(3) 0.057(11) Uani 0.50 1 d PU . .
Na2 Na -0.7798(6) -0.5070(4) -2.9824(8) 0.035(3) Uani 1 1 d U . .
Na1 Na -0.5250(9) -0.4592(6) -2.7164(11) 0.076(6) Uani 1 1 d U . .
N2 N -0.7447(11) -0.2398(7) -3.0158(12) 0.036(4) Uani 1 1 d GU . .
C6 C -0.7007(12) -0.2575(6) -2.9540(13) 0.035(5) Uani 1 1 d GU . .
H6A H -0.6943 -0.2858 -2.9442 0.042 Uiso 1 1 calc R . .
C2 C -0.6683(11) -0.2243(7) -2.9098(12) 0.037(5) Uani 1 1 d GU . .
H2A H -0.6369 -0.2271 -2.8660 0.045 Uiso 1 1 calc R . .
N1 N -0.6922(11) -0.1862(6) -2.9443(12) 0.034(4) Uani 1 1 d GU . .
C5 C -0.7394(11) -0.1958(7) -3.0098(13) 0.034(5) Uani 1 1 d GU . .
H5A H -0.7628 -0.1766 -3.0429 0.040 Uiso 1 1 calc R . .
C11 C -0.4327(18) -0.8446(12) -2.450(2) 0.046(8) Uani 1 1 d U . .
H11A H -0.4535 -0.8570 -2.4962 0.069 Uiso 1 1 calc R . .
H11B H -0.4553 -0.8566 -2.4070 0.069 Uiso 1 1 calc R . .
H11C H -0.3806 -0.8497 -2.4449 0.069 Uiso 1 1 calc R . .
N4 N -0.4901(12) -0.7418(8) -2.4974(14) 0.049(5) Uani 1 1 d GU . .
H4D H -0.5121 -0.7233 -2.5262 0.059 Uiso 1 1 calc R . .
C10 C -0.4516(13) -0.7344(8) -2.4255(14) 0.048(5) Uani 1 1 d GU . .
H10A H -0.4458 -0.7087 -2.4013 0.057 Uiso 1 1 calc R . .
C7 C -0.4236(13) -0.7731(8) -2.3971(14) 0.049(5) Uani 1 1 d GU . .
H7A H -0.3962 -0.7772 -2.3510 0.059 Uiso 1 1 calc R . .
N3 N -0.4447(12) -0.8045(7) -2.4514(15) 0.048(5) Uani 1 1 d GU . .
C8 C -0.4858(12) -0.7851(8) -2.5134(14) 0.048(5) Uani 1 1 d GU . .
H8A H -0.5064 -0.7984 -2.5569 0.058 Uiso 1 1 calc R . .
C4 C -0.6839(17) -0.1424(11) -2.923(2) 0.038(8) Uani 1 1 d U . .
H4A H -0.6501 -0.1400 -2.8788 0.057 Uiso 1 1 calc R . .
H4B H -0.7310 -0.1313 -2.9117 0.057 Uiso 1 1 calc R . .
H4C H -0.6653 -0.1271 -2.9646 0.057 Uiso 1 1 calc R . .
C3 C -0.7824(18) -0.2626(12) -3.070(2) 0.047(8) Uani 1 1 d U . .
H3A H -0.8051 -0.2443 -3.1079 0.070 Uiso 1 1 calc R . .
H3B H -0.8197 -0.2785 -3.0470 0.070 Uiso 1 1 calc R . .
H3C H -0.7492 -0.2811 -3.0934 0.070 Uiso 1 1 calc R . .
C16 C -1.004(3) -0.1623(18) -2.598(3) 0.113(12) Uani 1 1 d U . .
H16A H -0.9876 -0.1413 -2.5616 0.170 Uiso 1 1 calc R . .
H16B H -1.0121 -0.1879 -2.5720 0.170 Uiso 1 1 calc R . .
H16C H -1.0483 -0.1534 -2.6255 0.170 Uiso 1 1 calc R . .
C14 C -0.878(3) -0.2122(19) -2.830(3) 0.125(13) Uani 1 1 d U . .
H14A H -0.9137 -0.2323 -2.8494 0.187 Uiso 1 1 calc R . .
H14B H -0.8300 -0.2246 -2.8265 0.187 Uiso 1 1 calc R . .
H14C H -0.8783 -0.1888 -2.8645 0.187 Uiso 1 1 calc R . .
N6 N -0.896(2) -0.1986(13) -2.758(2) 0.120(9) Uani 1 1 d GU . .
C17 C -0.9583(19) -0.1983(13) -2.713(3) 0.120(9) Uani 1 1 d GU . .
H17A H -1.0004 -0.2146 -2.7214 0.144 Uiso 1 1 calc R . .
N5 N -0.945(2) -0.1689(13) -2.653(2) 0.119(9) Uani 1 1 d GU . .
C15 C -0.875(2) -0.1509(13) -2.661(2) 0.120(9) Uani 1 1 d GU . .
H15A H -0.8521 -0.1307 -2.6293 0.143 Uiso 1 1 calc R . .
C13 C -0.8443(19) -0.1693(14) -2.725(3) 0.120(9) Uani 1 1 d GU . .
H13A H -0.7986 -0.1632 -2.7435 0.144 Uiso 1 1 calc R . .

loop_
_atom_site_aniso_label
_atom_site_aniso_U_11
_atom_site_aniso_U_22
_atom_site_aniso_U_33
_atom_site_aniso_U_23
_atom_site_aniso_U_13
_atom_site_aniso_U_12
W1 0.0319(8) 0.0282(9) 0.0213(9) -0.0038(7) 0.0050(7) -0.0035(6)
W2 0.0314(8) 0.0319(9) 0.0273(9) -0.0057(7) 0.0026(7) -0.0043(6)
W3 0.0274(7) 0.0316(9) 0.0254(9) -0.0002(7) -0.0025(7) -0.0012(6)
W4 0.0306(8) 0.0299(9) 0.0251(9) -0.0046(7) 0.0058(7) -0.0054(6)
W5 0.0266(7) 0.0294(9) 0.0263(9) 0.0001(7) 0.0017(7) -0.0004(6)
W6 0.0293(8) 0.0343(10) 0.0222(9) 0.0003(7) -0.0032(7) -0.0010(6)
W7 0.0276(7) 0.0320(9) 0.0329(10) -0.0033(7) -0.0017(7) -0.0037(6)
W8 0.0319(8) 0.0296(9) 0.0228(9) 0.0008(7) 0.0019(7) -0.0003(6)
W9 0.0289(8) 0.0380(10) 0.0321(10) -0.0054(7) 0.0051(7) -0.0036(7)
W10 0.0352(8) 0.0256(9) 0.0349(10) -0.0032(7) 0.0013(7) 0.0011(6)
W11 0.0373(8) 0.0266(9) 0.0322(10) -0.0049(7) 0.0030(7) -0.0015(7)
W12 0.0317(8) 0.0354(10) 0.0303(10) -0.0019(7) 0.0061(7) 0.0007(7)
W13 0.0377(8) 0.0376(10) 0.0233(9) 0.0050(7) 0.0029(7) -0.0035(7)
W14 0.0383(8) 0.0302(9) 0.0307(10) -0.0003(7) -0.0013(7) 0.0036(7)
W15 0.0312(8) 0.0347(10) 0.0361(10) 0.0040(7) 0.0042(7) -0.0054(7)
W16 0.0293(8) 0.0284(9) 0.0338(10) 0.0039(7) 0.0011(7) 0.0029(6)
W17 0.0325(8) 0.0372(10) 0.0330(10) -0.0064(7) 0.0056(7) 0.0063(7)
W18 0.0401(9) 0.0274(9) 0.0391(11) 0.0067(7) 0.0030(8) -0.0039(7)
As1 0.0253(18) 0.026(2) 0.025(2) -0.0001(16) 0.0013(17) -0.0004(15)
As2 0.0270(18) 0.028(2) 0.027(2) -0.0082(17) 0.0074(17) -0.0017(15)
Mn1 0.028(3) 0.016(3) 0.017(3) 0.002(2) 0.004(2) 0.002(2)
Mn2 0.021(2) 0.022(3) 0.015(3) -0.008(2) 0.002(2) 0.000(2)
Mn3 0.015(2) 0.015(3) 0.044(4) 0.002(2) 0.013(2) -0.001(2)
O1 0.038(13) 0.038(12) 0.041(17) -0.016(11) 0.016(12) -0.018(9)
O2 0.026(7) 0.028(7) 0.027(7) -0.002(5) 0.008(5) -0.002(5)
O3 0.026(12) 0.036(17) 0.08(2) -0.025(14) 0.015(12) 0.001(11)
O4 0.018(8) 0.042(10) 0.037(10) -0.001(8) 0.007(7) -0.005(7)
O5 0.045(14) 0.049(19) 0.050(19) -0.010(14) 0.011(14) 0.012(13)
O6 0.020(11) 0.011(12) 0.045(16) 0.002(11) -0.017(11) 0.000(9)
O7 0.029(6) 0.030(7) 0.032(6) 0.001(5) 0.001(5) -0.004(5)
O8 0.038(8) 0.040(8) 0.038(8) 0.003(6) 0.002(6) -0.005(6)
O9 0.017(7) 0.012(8) 0.017(8) -0.002(7) -0.003(6) 0.003(6)
O10 0.037(9) 0.042(10) 0.027(9) -0.008(8) -0.008(8) 0.006(8)
O11 0.029(8) 0.014(8) 0.021(9) -0.007(7) 0.002(7) 0.003(7)
O12 0.030(7) 0.024(7) 0.019(6) 0.008(5) 0.006(6) -0.005(6)
O13 0.012(7) 0.028(9) 0.025(9) -0.004(7) 0.001(7) -0.003(7)
O14 0.027(8) 0.021(9) 0.027(9) -0.004(7) 0.004(7) -0.015(7)
O15 0.039(9) 0.035(10) 0.029(9) -0.009(8) 0.004(8) 0.013(8)
O16 0.035(9) 0.040(10) 0.027(9) -0.001(8) -0.004(8) 0.003(7)
O17 0.081(18) 0.029(16) 0.020(15) -0.006(11) -0.006(13) 0.000(13)
O18 0.035(12) 0.017(13) 0.017(13) -0.006(10) 0.003(10) 0.001(9)
O19 0.020(8) 0.028(9) 0.031(9) 0.005(7) 0.005(7) 0.015(7)
O20 0.023(8) 0.038(10) 0.031(9) -0.003(8) -0.002(7) 0.002(7)
O21 0.048(9) 0.050(10) 0.037(10) -0.005(8) 0.005(8) 0.002(8)
O22 0.039(9) 0.029(9) 0.027(7) 0.000(7) 0.003(8) 0.001(7)
O23 0.036(13) 0.028(16) 0.06(2) -0.011(13) 0.017(13) -0.013(11)
O24 0.036(9) 0.045(10) 0.040(10) 0.013(8) 0.019(8) -0.006(8)
O25 0.040(14) 0.06(2) 0.033(17) -0.027(13) 0.023(12) -0.013(12)
O26 0.038(9) 0.023(9) 0.035(10) 0.006(8) 0.005(8) -0.005(7)
O27 0.026(7) 0.021(7) 0.022(8) -0.013(6) 0.001(6) 0.002(6)
O28 0.028(8) 0.030(9) 0.019(9) -0.002(7) -0.002(7) 0.003(7)
O29 0.045(14) 0.036(17) 0.041(17) 0.028(13) 0.009(13) 0.016(12)
O30 0.054(10) 0.053(11) 0.036(10) 0.006(8) -0.004(8) -0.005(8)
O31 0.027(8) 0.023(9) 0.020(9) -0.005(7) 0.010(7) -0.008(7)
O32 0.025(8) 0.030(9) 0.019(9) 0.006(7) 0.007(7) 0.001(7)
O33 0.046(9) 0.049(8) 0.038(10) 0.004(8) 0.002(8) 0.008(8)
O34 0.011(7) 0.028(9) 0.022(9) 0.004(7) -0.006(7) -0.001(7)
O35 0.028(8) 0.029(9) 0.023(9) -0.007(7) 0.002(7) -0.014(7)
O36 0.024(8) 0.026(9) 0.028(9) 0.004(7) 0.009(7) -0.002(7)
O37 0.048(15) 0.052(19) 0.030(17) -0.017(13) -0.001(13) -0.003(12)
O38 0.031(12) 0.011(13) 0.048(17) -0.004(11) -0.003(12) -0.001(9)
O39 0.046(9) 0.030(10) 0.044(10) -0.004(8) 0.012(8) -0.005(8)
O40 0.044(9) 0.034(10) 0.036(10) 0.004(8) 0.004(8) -0.006(8)
O41 0.059(15) 0.035(17) 0.031(16) 0.000(12) 0.000(13) -0.009(12)
O42 0.022(7) 0.027(7) 0.019(7) -0.008(6) 0.005(5) 0.001(6)
O43 0.029(8) 0.015(8) 0.024(9) -0.002(7) 0.010(7) 0.002(7)
O44 0.020(8) 0.027(9) 0.029(9) 0.000(7) 0.002(7) 0.011(7)
O45 0.038(9) 0.018(9) 0.035(9) -0.004(7) -0.012(8) -0.009(7)
O46 0.026(8) 0.033(9) 0.014(9) 0.003(7) 0.000(7) -0.001(7)
O47 0.019(7) 0.019(7) 0.018(7) -0.003(6) -0.006(6) -0.002(6)
O49 0.032(8) 0.028(8) 0.027(9) -0.008(7) 0.011(7) -0.002(7)
O50 0.035(9) 0.031(9) 0.034(10) -0.012(8) 0.008(8) -0.006(7)
O51 0.035(9) 0.037(10) 0.043(10) -0.006(8) -0.004(8) 0.012(7)
O52 0.028(8) 0.032(9) 0.022(8) 0.013(6) -0.004(7) -0.002(7)
O53 0.041(14) 0.10(3) 0.020(17) -0.004(15) 0.009(13) -0.002(15)
O54 0.034(8) 0.031(9) 0.016(9) 0.015(7) 0.003(7) -0.007(7)
O55 0.053(15) 0.023(15) 0.059(19) 0.013(13) -0.014(14) -0.016(12)
O57 0.043(9) 0.039(10) 0.040(10) -0.005(8) 0.000(8) 0.011(8)
O58 0.039(9) 0.026(9) 0.037(10) 0.001(8) 0.013(8) -0.004(7)
O59 0.034(9) 0.033(9) 0.027(9) -0.005(7) 0.015(8) 0.004(7)
O60 0.027(8) 0.040(9) 0.026(9) -0.009(8) -0.005(7) 0.003(7)
O61 0.027(12) 0.045(18) 0.038(17) -0.026(13) -0.007(12) 0.010(11)
O62 0.037(8) 0.038(10) 0.035(9) -0.009(8) 0.002(7) 0.014(7)
O63 0.036(9) 0.046(10) 0.042(10) -0.015(8) 0.017(8) 0.001(8)
O66 0.043(15) 0.06(2) 0.08(3) 0.001(17) 0.021(16) -0.005(14)
OW1 0.054(16) 0.11(3) 0.07(2) -0.043(19) -0.015(14) 0.013(17)
OW2 0.056(12) 0.017(12) 0.004(11) -0.001(9) -0.055(9) 0.011(9)
OW3 0.043(13) 0.042(17) 0.026(16) -0.016(12) 0.025(12) -0.017(11)
OW4 0.097(13) 0.091(14) 0.087(14) 0.001(9) 0.004(9) 0.009(9)
OW5 0.026(13) 0.09(2) 0.055(19) 0.006(15) 0.020(11) 0.018(13)
OW6 0.076(11) 0.076(12) 0.062(9) -0.007(9) -0.003(9) -0.005(9)
OW7 0.018(12) 0.045(14) 0.098(14) 0.062(9) -0.074(9) -0.017(9)
Na2 0.037(7) 0.033(9) 0.035(9) 0.009(6) 0.005(6) -0.005(6)
Na1 0.092(9) 0.071(9) 0.066(9) 0.006(7) -0.001(7) 0.017(7)
N2 0.034(8) 0.042(8) 0.032(8) 0.000(7) -0.001(7) -0.004(7)
C6 0.033(7) 0.040(7) 0.033(8) 0.001(6) 0.002(6) -0.007(6)
C2 0.033(8) 0.045(8) 0.032(8) -0.001(7) -0.002(7) -0.006(7)
N1 0.032(7) 0.042(7) 0.029(7) -0.004(6) -0.003(6) -0.002(6)
C5 0.030(7) 0.040(7) 0.030(7) 0.001(6) -0.004(6) -0.004(6)
C11 0.048(11) 0.046(11) 0.046(11) -0.001(8) 0.014(8) 0.006(8)
N4 0.048(7) 0.054(7) 0.046(8) 0.000(6) 0.003(6) -0.003(6)
C10 0.048(8) 0.052(7) 0.044(8) -0.001(6) 0.002(6) -0.007(6)
C7 0.046(7) 0.053(8) 0.047(7) -0.002(6) 0.000(6) -0.004(6)
N3 0.046(7) 0.049(7) 0.047(7) -0.001(6) 0.001(6) 0.000(6)
C8 0.047(9) 0.052(8) 0.046(8) -0.002(7) 0.003(7) -0.005(8)
C4 0.041(10) 0.038(10) 0.035(10) -0.002(8) -0.002(8) 0.003(8)
C3 0.047(10) 0.052(11) 0.041(11) -0.002(8) 0.003(8) -0.007(8)
C16 0.10(2) 0.12(2) 0.12(2) -0.006(19) 0.004(19) 0.005(19)
C14 0.126(14) 0.126(15) 0.122(15) -0.005(9) 0.007(9) 0.002(9)
N6 0.120(10) 0.120(10) 0.120(10) 0.000(6) 0.009(6) 0.002(6)
C17 0.120(10) 0.120(11) 0.120(11) 0.000(6) 0.009(6) 0.001(6)
N5 0.118(10) 0.121(11) 0.119(10) -0.001(6) 0.008(6) 0.000(6)
C15 0.120(10) 0.120(11) 0.119(11) -0.001(6) 0.008(6) 0.000(6)
C13 0.121(10) 0.119(11) 0.119(11) 0.000(6) 0.008(6) 0.000(6)

loop_
_atom_type_symbol
_atom_type_description
_atom_type_scat_dispersion_real
_atom_type_scat_dispersion_imag
_atom_type_scat_source
C C 0.0033 0.0016 'International Tables Vol C Tables 4.2.6.8 and 6.1.1.4'
H H 0.0000 0.0000 'International Tables Vol C Tables 4.2.6.8 and 6.1.1.4'
N N 0.0061 0.0033 'International Tables Vol C Tables 4.2.6.8 and 6.1.1.4'
O O 0.0106 0.0060 'International Tables Vol C Tables 4.2.6.8 and 6.1.1.4'
As As 0.0499 2.0058 'International Tables Vol C Tables 4.2.6.8 and 6.1.1.4'
Mn Mn 0.3368 0.7283 'International Tables Vol C Tables 4.2.6.8 and 6.1.1.4'
W W -0.8490 6.8722 'International Tables Vol C Tables 4.2.6.8 and 6.1.1.4'
Na Na 0.0362 0.0249 'International Tables Vol C Tables 4.2.6.8 and 6.1.1.4'

loop_
_geom_angle_atom_site_label_1
_geom_angle_atom_site_label_2
_geom_angle_atom_site_label_3
_geom_angle
_geom_angle_site_symmetry_1
_geom_angle_site_symmetry_3
O35 W1 O50 98.8(9) . .
O35 W1 O1 100.9(10) . .
O50 W1 O1 87.4(9) . .
O35 W1 O11 102.2(9) . .
O50 W1 O11 88.5(9) . .
O1 W1 O11 156.8(10) . .
O35 W1 O31 103.1(8) . .
O50 W1 O31 158.0(9) . .
O1 W1 O31 90.0(9) . .
O11 W1 O31 85.3(8) . .
O35 W1 O52 173.0(9) . .
O50 W1 O52 84.1(8) . .
O1 W1 O52 85.5(9) . .
O11 W1 O52 71.4(8) . .
O31 W1 O52 73.9(8) . .
O35 W1 Na2 95.9(7) . .
O50 W1 Na2 126.3(7) . .
O1 W1 Na2 38.9(7) . .
O11 W1 Na2 137.7(6) . .
O31 W1 Na2 53.2(6) . .
O52 W1 Na2 87.4(5) . .
O17 W2 O49 104.3(10) . .
O17 W2 O14 97.0(10) . .
O49 W2 O14 88.6(9) . .
O17 W2 O18 102.9(10) . .
O49 W2 O18 89.1(9) . .
O14 W2 O18 159.9(8) . .
O17 W2 O33 96.5(10) . .
O49 W2 O33 159.2(9) . .
O14 W2 O33 88.2(10) . .
O18 W2 O33 86.9(9) . .
O17 W2 O9 165.9(9) . .
O49 W2 O9 86.6(8) . .
O14 W2 O9 74.1(7) . .
O18 W2 O9 85.9(7) . .
O33 W2 O9 72.7(8) . .
O17 W2 Na1 92.1(8) . .
O49 W2 Na1 42.2(7) . .
O14 W2 Na1 49.4(7) . .
O18 W2 Na1 131.3(7) . .
O33 W2 Na1 137.5(8) . .
O9 W2 Na1 90.1(5) . .
O60 W3 O7 103.1(10) . .
O60 W3 O61 101.8(10) . .
O7 W3 O61 91.5(10) . .
O60 W3 O44 100.3(10) . .
O7 W3 O44 87.4(9) . .
O61 W3 O44 157.5(9) . .
O60 W3 O23 98.5(10) . .
O7 W3 O23 158.2(9) . .
O61 W3 O23 87.0(10) . .
O44 W3 O23 85.8(9) . .
O60 W3 O43 168.6(10) . .
O7 W3 O43 85.5(8) . .
O61 W3 O43 85.2(8) . .
O44 W3 O43 72.3(8) . .
O23 W3 O43 72.7(8) . .
O60 W3 Na2 95.9(8) . .
O7 W3 Na2 37.1(7) . .
O61 W3 Na2 128.5(7) . .
O44 W3 Na2 52.4(6) . .
O23 W3 Na2 137.6(7) . .
O43 W3 Na2 86.5(5) . .
O13 W4 O27 105.1(9) . .
O13 W4 O16 103.9(9) . .
O27 W4 O16 85.9(9) . .
O13 W4 O14 99.2(8) . .
O27 W4 O14 88.2(8) . .
O16 W4 O14 156.9(9) . .
O13 W4 O24 98.1(9) . .
O27 W4 O24 156.8(8) . .
O16 W4 O24 88.4(9) . .
O14 W4 O24 88.3(9) . .
O13 W4 O9 169.1(8) . .
O27 W4 O9 84.0(8) . .
O16 W4 O9 82.4(8) . .
O14 W4 O9 74.8(7) . .
O24 W4 O9 72.9(8) . .
O13 W4 Na1 92.0(7) . .
O27 W4 Na1 43.2(6) . .
O16 W4 Na1 129.0(7) . .
O14 W4 Na1 49.1(7) . .
O24 W4 Na1 137.3(7) . .
O9 W4 Na1 90.7(5) . .
O36 W5 O10 100.6(10) . .
O36 W5 O19 100.2(9) . .
O10 W5 O19 158.6(10) . .
O36 W5 O38 103.4(9) . .
O10 W5 O38 92.0(9) . .
O19 W5 O38 87.8(9) . .
O36 W5 O50 99.2(10) . .
O10 W5 O50 85.5(9) . .
O19 W5 O50 86.5(9) . .
O38 W5 O50 157.3(9) . .
O36 W5 O54 172.7(8) . .
O10 W5 O54 86.3(9) . .
O19 W5 O54 73.1(8) . .
O38 W5 O54 73.8(8) . .
O50 W5 O54 83.6(8) . .
O36 W5 Na1 93.5(8) . .
O10 W5 Na1 44.4(7) . .
O19 W5 Na1 138.4(7) . .
O38 W5 Na1 50.7(7) . .
O50 W5 Na1 129.8(7) . .
O54 W5 Na1 89.8(6) . .
O2 W6 O28 103.5(9) . .
O2 W6 O45 101.4(9) . .
O28 W6 O45 89.2(9) . .
O2 W6 O38 99.1(9) . .
O28 W6 O38 87.6(9) . .
O45 W6 O38 159.5(9) . .
O2 W6 O55 97.8(9) . .
O28 W6 O55 158.6(9) . .
O45 W6 O55 89.3(9) . .
O38 W6 O55 86.4(9) . .
O2 W6 O54 171.1(8) . .
O28 W6 O54 83.4(8) . .
O45 W6 O54 84.1(8) . .
O38 W6 O54 75.3(8) . .
O55 W6 O54 75.1(8) . .
O2 W6 Na1 92.4(8) . .
O28 W6 Na1 42.1(7) . .
O45 W6 Na1 131.3(7) . .
O38 W6 Na1 48.8(7) . .
O55 W6 Na1 135.1(8) . .
O54 W6 Na1 89.1(6) . .
O4 W7 O3 101.6(10) . .
O4 W7 O31 99.7(9) . .
O3 W7 O31 88.5(10) . .
O4 W7 O32 100.6(9) . .
O3 W7 O32 89.7(11) . .
O31 W7 O32 159.5(8) . .
O4 W7 O5 99.2(10) . .
O3 W7 O5 158.9(9) . .
O31 W7 O5 84.6(10) . .
O32 W7 O5 89.9(10) . .
O4 W7 O52 169.9(9) . .
O3 W7 O52 86.1(9) . .
O31 W7 O52 73.8(8) . .
O32 W7 O52 85.7(7) . .
O5 W7 O52 72.9(9) . .
O4 W7 Na2 95.4(8) . .
O3 W7 Na2 37.1(9) . .
O31 W7 Na2 53.1(7) . .
O32 W7 Na2 126.7(7) . .
O5 W7 Na2 137.0(8) . .
O52 W7 Na2 86.8(6) . .
O41 W8 O67 101.6(10) . .
O41 W8 O16 102.3(10) . .
O67 W8 O16 88.5(9) . .
O41 W8 O44 98.8(10) . .
O67 W8 O44 89.7(8) . .
O16 W8 O44 158.8(10) . .
O41 W8 O47 99.4(10) . .
O67 W8 O47 159.0(9) . .
O16 W8 O47 87.0(9) . .
O44 W8 O47 87.2(8) . .
O41 W8 O43 167.8(9) . .
O67 W8 O43 87.3(8) . .
O16 W8 O43 86.1(8) . .
O44 W8 O43 72.7(8) . .
O47 W8 O43 71.9(8) . .
O41 W8 Na2 94.3(8) . .
O67 W8 Na2 37.6(6) . .
O16 W8 Na2 125.9(7) . .
O44 W8 Na2 54.0(6) . .
O47 W8 Na2 140.5(5) . .
O43 W8 Na2 87.7(5) . .
O63 W9 O6 105.7(10) . .
O63 W9 O53 101.0(11) . .
O6 W9 O53 92.1(10) . .
O63 W9 O61 100.7(10) . .
O6 W9 O61 88.7(9) . .
O53 W9 O61 157.2(10) . .
O63 W9 O37 92.2(10) . .
O6 W9 O37 162.0(9) . .
O53 W9 O37 86.5(11) . .
O61 W9 O37 85.8(9) . .
O63 W9 O15 166.4(9) . .
O6 W9 O15 86.6(8) . .
O53 W9 O15 72.1(9) . .
O61 W9 O15 85.2(8) . .
O37 W9 O15 75.8(8) . .
O39 W10 O42 103.0(9) . .
O39 W10 O11 101.9(10) . .
O42 W10 O11 89.3(9) . .
O39 W10 O5 97.7(10) . .
O42 W10 O5 159.2(10) . .
O11 W10 O5 85.4(10) . .
O39 W10 O58 100.6(11) . .
O42 W10 O58 85.7(9) . .
O11 W10 O58 157.5(9) . .
O5 W10 O58 91.6(10) . .
O39 W10 O52 170.1(9) . .
O42 W10 O52 84.5(8) . .
O11 W10 O52 71.4(8) . .
O5 W10 O52 74.7(9) . .
O58 W10 O52 86.3(8) . .
O25 W11 O24 98.2(10) . .
O25 W11 O62 102.6(10) . .
O24 W11 O62 90.7(10) . .
O25 W11 O59 100.9(10) . .
O24 W11 O59 160.9(10) . .
O62 W11 O59 84.1(9) . .
O25 W11 O33 100.6(11) . .
O24 W11 O33 88.3(10) . .
O62 W11 O33 156.7(10) . .
O59 W11 O33 89.2(10) . .
O25 W11 O9 171.8(8) . .
O24 W11 O9 75.2(9) . .
O62 W11 O9 82.4(8) . .
O59 W11 O9 85.9(8) . .
O33 W11 O9 74.8(9) . .
O20 W12 O65 104.8(10) . .
O20 W12 O53 99.9(10) . .
O65 W12 O53 91.5(10) . .
O20 W12 O18 100.8(9) . .
O65 W12 O18 87.2(8) . .
O53 W12 O18 158.9(10) . .
O20 W12 O21 97.8(10) . .
O65 W12 O21 157.4(10) . .
O53 W12 O21 84.8(11) . .
O18 W12 O21 88.3(9) . .
O20 W12 O15 169.1(8) . .
O65 W12 O15 83.9(8) . .
O53 W12 O15 72.9(9) . .
O18 W12 O15 86.0(8) . .
O21 W12 O15 73.6(9) . .
O30 W13 O34 103.1(11) . .
O30 W13 O40 100.3(10) . .
O34 W13 O40 91.4(9) . .
O30 W13 O45 100.3(10) . .
O34 W13 O45 87.8(8) . .
O40 W13 O45 159.1(10) . .
O30 W13 O12 98.5(10) . .
O34 W13 O12 158.1(9) . .
O40 W13 O12 88.2(9) . .
O45 W13 O12 85.0(8) . .
O30 W13 O56 171.3(11) . .
O34 W13 O56 84.3(9) . .
O40 W13 O56 74.7(9) . .
O45 W13 O56 84.4(9) . .
O12 W13 O56 74.5(9) . .
O64 W14 O22 99.8(10) . .
O64 W14 O23 98.3(10) . .
O22 W14 O23 90.8(10) . .
O64 W14 O47 101.4(10) . .
O22 W14 O47 158.6(8) . .
O23 W14 O47 88.5(9) . .
O64 W14 O62 103.4(10) . .
O22 W14 O62 83.4(9) . .
O23 W14 O62 158.2(10) . .
O47 W14 O62 89.4(9) . .
O64 W14 O43 169.6(9) . .
O22 W14 O43 86.5(8) . .
O23 W14 O43 73.2(9) . .
O47 W14 O43 72.8(8) . .
O62 W14 O43 85.4(8) . .
O8 W15 O26 99.0(10) . .
O8 W15 O32 102.4(10) . .
O26 W15 O32 90.5(10) . .
O8 W15 O40 99.1(10) . .
O26 W15 O40 89.3(10) . .
O32 W15 O40 158.3(8) . .
O8 W15 O66 99.2(10) . .
O26 W15 O66 161.7(9) . .
O32 W15 O66 87.5(10) . .
O40 W15 O66 86.0(11) . .
O8 W15 O56 170.7(10) . .
O26 W15 O56 87.6(9) . .
O32 W15 O56 84.1(9) . .
O40 W15 O56 74.2(9) . .
O66 W15 O56 74.1(9) . .
O57 W16 O19 100.6(10) . .
O57 W16 O55 101.7(10) . .
O19 W16 O55 88.2(9) . .
O57 W16 O46 101.3(10) . .
O19 W16 O46 157.9(8) . .
O55 W16 O46 90.2(9) . .
O57 W16 O42 98.6(9) . .
O19 W16 O42 88.7(9) . .
O55 W16 O42 159.7(9) . .
O46 W16 O42 85.3(8) . .
O57 W16 O54 173.8(9) . .
O19 W16 O54 74.1(7) . .
O55 W16 O54 75.3(9) . .
O46 W16 O54 84.2(8) . .
O42 W16 O54 84.5(8) . .
O51 W17 O21 100.5(11) . .
O51 W17 O22 101.9(10) . .
O21 W17 O22 157.6(9) . .
O51 W17 O59 101.3(10) . .
O21 W17 O59 90.2(10) . .
O22 W17 O59 84.8(9) . .
O51 W17 O37 99.5(10) . .
O21 W17 O37 87.5(10) . .
O22 W17 O37 89.5(9) . .
O59 W17 O37 159.2(9) . .
O51 W17 O15 169.9(10) . .
O21 W17 O15 72.0(9) . .
O22 W17 O15 85.9(8) . .
O59 W17 O15 85.8(8) . .
O37 W17 O15 73.8(9) . .
O29 W18 O66 99.5(11) . .
O29 W18 O12 100.6(10) . .
O66 W18 O12 89.9(10) . .
O29 W18 O58 100.5(11) . .
O66 W18 O58 89.4(11) . .
O12 W18 O58 158.7(9) . .
O29 W18 O46 100.7(9) . .
O66 W18 O46 159.7(10) . .
O12 W18 O46 87.7(9) . .
O58 W18 O46 85.6(9) . .
O29 W18 O56 171.9(10) . .
O66 W18 O56 74.3(10) . .
O12 W18 O56 74.5(9) . .
O58 W18 O56 84.8(9) . .
O46 W18 O56 85.7(8) . .
O56 As1 O54 96.6(10) . .
O56 As1 O52 98.3(11) . .
O54 As1 O52 97.5(10) . .
O9 As2 O15 98.6(10) . .
O9 As2 O43 95.3(9) . .
O15 As2 O43 97.4(9) . .
O6 Mn1 O26 88.1(10) . .
O6 Mn1 O7 91.5(10) . .
O26 Mn1 O7 176.1(9) . .
O6 Mn1 O3 173.7(9) . .
O26 Mn1 O3 94.3(11) . .
O7 Mn1 O3 85.8(11) . .
O6 Mn1 OW3 91.9(8) . .
O26 Mn1 OW3 90.0(9) . .
O7 Mn1 OW3 93.9(9) . .
O3 Mn1 OW3 93.9(9) . .
O6 Mn1 Na2 132.4(7) . .
O26 Mn1 Na2 134.9(7) . .
O7 Mn1 Na2 44.1(7) . .
O3 Mn1 Na2 43.4(8) . .
OW3 Mn1 Na2 105.0(6) . .
O1 Mn2 O27 170.7(10) . .
O1 Mn2 O67 89.7(9) . .
O27 Mn2 O67 89.5(9) . .
O1 Mn2 O10 88.6(10) . .
O27 Mn2 O10 91.3(9) . .
O67 Mn2 O10 174.1(10) . .
O1 Mn2 OW5 93.6(10) . .
O27 Mn2 OW5 95.7(10) . .
O67 Mn2 OW5 91.7(9) . .
O10 Mn2 OW5 94.1(9) . .
O1 Mn2 Na2 46.1(7) . .
O27 Mn2 Na2 130.3(6) . .
O67 Mn2 Na2 45.2(6) . .
O10 Mn2 Na2 131.6(7) . .
OW5 Mn2 Na2 103.4(7) . .
O1 Mn2 Na1 131.2(8) . .
O27 Mn2 Na1 46.3(7) . .
O67 Mn2 Na1 133.5(7) . .
O10 Mn2 Na1 45.9(7) . .
OW5 Mn2 Na1 104.4(7) . .
Na2 Mn2 Na1 152.2(4) . .
O65 Mn3 O34 92.2(9) . .
O65 Mn3 O49 89.0(9) . .
O34 Mn3 O49 174.9(10) . .
O65 Mn3 O28 173.9(10) . .
O34 Mn3 O28 89.5(9) . .
O49 Mn3 O28 88.8(9) . .
O65 Mn3 OW6 89.3(10) . .
O34 Mn3 OW6 93.3(10) . .
O49 Mn3 OW6 91.7(11) . .
O28 Mn3 OW6 96.5(10) . .
O65 Mn3 Na1 131.7(8) . .
O34 Mn3 Na1 132.3(7) . .
O49 Mn3 Na1 45.0(7) . .
O28 Mn3 Na1 44.9(7) . .
OW6 Mn3 Na1 103.4(8) . .
Mn2 O1 W1 146.8(12) . .
Mn2 O1 Na2 100.3(10) . .
W1 O1 Na2 111.4(10) . .
W7 O3 Mn1 143.2(15) . .
W7 O3 Na2 114.4(13) . .
Mn1 O3 Na2 101.8(11) . .
W10 O5 W7 119.8(12) . .
W9 O6 Mn1 149.2(12) . .
W3 O7 Mn1 143.1(12) . .
W3 O7 Na2 114.1(11) . .
Mn1 O7 Na2 101.8(10) . .
As2 O9 W4 119.6(9) . .
As2 O9 W11 137.5(9) . .
W4 O9 W11 92.0(7) . .
As2 O9 W2 115.3(9) . .
W4 O9 W2 90.1(6) . .
W11 O9 W2 90.2(6) . .
W5 O10 Mn2 151.1(13) . .
W5 O10 Na1 106.7(10) . .
Mn2 O10 Na1 101.5(10) . .
W10 O11 W1 123.8(10) . .
W18 O12 W13 120.9(10) . .
W2 O14 W4 121.0(9) . .
W2 O14 Na1 99.0(9) . .
W4 O14 Na1 98.4(9) . .
As2 O15 W9 119.5(11) . .
As2 O15 W12 119.6(10) . .
W9 O15 W12 93.2(9) . .
As2 O15 W17 131.8(12) . .
W9 O15 W17 91.8(7) . .
W12 O15 W17 91.3(7) . .
W8 O16 W4 150.2(13) . .
W2 O18 W12 147.0(11) . .
W16 O19 W5 122.8(10) . .
W17 O21 W12 123.0(13) . .
W14 O22 W17 152.2(11) . .
W14 O23 W3 120.3(12) . .
W11 O24 W4 119.8(11) . .
W15 O26 Mn1 145.2(14) . .
Mn2 O27 W4 147.7(12) . .
Mn2 O27 Na1 102.4(10) . .
W4 O27 Na1 107.2(9) . .
W6 O28 Mn3 146.0(13) . .
W6 O28 Na1 108.6(9) . .
Mn3 O28 Na1 103.5(10) . .
W7 O31 W1 119.4(10) . .
W7 O31 Na2 94.0(8) . .
W1 O31 Na2 93.0(8) . .
W15 O32 W7 149.3(12) . .
W11 O33 W2 122.2(13) . .
W13 O34 Mn3 148.5(9) . .
W17 O37 W9 118.5(11) . .
W5 O38 W6 120.1(10) . .
W5 O38 Na1 96.0(9) . .
W6 O38 Na1 98.7(9) . .
W13 O40 W15 120.1(12) . .
W10 O42 W16 152.0(11) . .
As2 O43 W3 117.9(10) . .
As2 O43 W14 133.7(10) . .
W3 O43 W14 93.7(7) . .
As2 O43 W8 115.9(9) . .
W3 O43 W8 93.4(7) . .
W14 O43 W8 93.1(7) . .
W8 O44 W3 121.5(11) . .
W8 O44 Na2 93.5(7) . .
W3 O44 Na2 94.5(8) . .
W6 O45 W13 148.3(12) . .
W18 O46 W16 150.7(11) . .
W14 O47 W8 122.1(10) . .
W2 O49 Mn3 147.5(12) . .
W2 O49 Na1 108.4(10) . .
Mn3 O49 Na1 103.4(10) . .
W1 O50 W5 150.4(12) . .
As1 O52 W1 118.2(10) . .
As1 O52 W10 134.5(10) . .
W1 O52 W10 93.4(8) . .
As1 O52 W7 115.9(10) . .
W1 O52 W7 92.8(7) . .
W10 O52 W7 92.5(7) . .
W12 O53 W9 121.7(13) . .
As1 O54 W6 120.6(11) . .
As1 O54 W16 135.8(11) . .
W6 O54 W16 91.2(7) . .
As1 O54 W5 116.9(10) . .
W6 O54 W5 90.8(7) . .
W16 O54 W5 89.9(7) . .
W16 O55 W6 118.4(11) . .
As1 O56 W15 120.6(12) . .
As1 O56 W13 119.9(13) . .
W15 O56 W13 91.0(9) . .
As1 O56 W18 133.8(13) . .
W15 O56 W18 90.5(9) . .
W13 O56 W18 90.0(9) . .
W18 O58 W10 151.3(12) . .
W11 O59 W17 151.0(13) . .
W3 O61 W9 146.9(11) . .
W11 O62 W14 154.9(14) . .
Mn3 O65 W12 150.5(12) . .
W18 O66 W15 121.1(13) . .
W8 O67 Mn2 146.2(11) . .
W8 O67 Na2 114.0(9) . .
Mn2 O67 Na2 99.3(9) . .
OW1 Na2 OW2 76.0(12) . .
OW1 Na2 O3 90.6(12) . .
OW2 Na2 O3 143.5(13) . .
OW1 Na2 O67 143.5(11) . .
OW2 Na2 O67 87.4(11) . .
O3 Na2 O67 120.0(10) . .
OW1 Na2 O7 93.6(9) . .
OW2 Na2 O7 145.6(12) . .
O3 Na2 O7 67.6(8) . .
O67 Na2 O7 82.0(8) . .
OW1 Na2 O1 141.5(11) . .
OW2 Na2 O1 87.9(11) . .
O3 Na2 O1 81.8(9) . .
O67 Na2 O1 68.0(8) . .
O7 Na2 O1 117.5(9) . .
OW1 Na2 O31 81.3(9) . .
OW2 Na2 O31 83.8(11) . .
O3 Na2 O31 60.4(8) . .
O67 Na2 O31 129.5(8) . .
O7 Na2 O31 127.6(9) . .
O1 Na2 O31 62.1(7) . .
OW1 Na2 O44 86.5(9) . .
OW2 Na2 O44 85.9(11) . .
O3 Na2 O44 127.7(9) . .
O67 Na2 O44 59.8(7) . .
O7 Na2 O44 60.5(8) . .
O1 Na2 O44 127.6(8) . .
O31 Na2 O44 165.6(8) . .
OW1 Na2 Mn2 169.5(10) . .
OW2 Na2 Mn2 93.7(9) . .
O3 Na2 Mn2 96.6(7) . .
O67 Na2 Mn2 35.5(5) . .
O7 Na2 Mn2 96.3(6) . .
O1 Na2 Mn2 33.6(6) . .
O31 Na2 Mn2 95.6(5) . .
O44 Na2 Mn2 95.1(5) . .
OW1 Na2 Mn1 99.5(9) . .
OW2 Na2 Mn1 175.5(10) . .
O3 Na2 Mn1 34.8(6) . .
O67 Na2 Mn1 96.7(7) . .
O7 Na2 Mn1 34.0(6) . .
O1 Na2 Mn1 95.5(7) . .
O31 Na2 Mn1 95.0(6) . .
O44 Na2 Mn1 94.4(6) . .
Mn2 Na2 Mn1 90.8(4) . .
OW1 Na2 W8 115.5(9) . .
OW2 Na2 W8 80.0(10) . .
O3 Na2 W8 135.6(8) . .
O67 Na2 W8 28.4(5) . .
O7 Na2 W8 75.1(6) . .
O1 Na2 W8 95.2(6) . .
O31 Na2 W8 152.7(6) . .
O44 Na2 W8 32.5(4) . .
Mn2 Na2 W8 63.8(2) . .
Mn1 Na2 W8 102.6(4) . .
OW1 Na2 W7 79.9(9) . .
OW2 Na2 W7 115.0(11) . .
O3 Na2 W7 28.5(6) . .
O67 Na2 W7 136.5(7) . .
O7 Na2 W7 94.7(7) . .
O1 Na2 W7 75.7(6) . .
O31 Na2 W7 32.9(4) . .
O44 Na2 W7 150.9(6) . .
Mn2 Na2 W7 103.0(3) . .
Mn1 Na2 W7 63.2(2) . .
W8 Na2 W7 161.6(4) . .
OW4 Na1 OW7 86.0(15) . .
OW4 Na1 O28 149.6(12) . .
OW7 Na1 O28 91.9(12) . .
OW4 Na1 O49 147.1(13) . .
OW7 Na1 O49 86.9(14) . .
O28 Na1 O49 62.6(8) . .
OW4 Na1 O10 90.1(12) . .
OW7 Na1 O10 151.6(14) . .
O28 Na1 O10 77.5(9) . .
O49 Na1 O10 110.3(9) . .
OW4 Na1 O27 91.4(11) . .
OW7 Na1 O27 144.8(14) . .
O28 Na1 O27 106.9(9) . .
O49 Na1 O27 76.4(8) . .
O10 Na1 O27 63.3(8) . .
OW4 Na1 O38 89.9(11) . .
OW7 Na1 O38 91.4(12) . .
O28 Na1 O38 59.9(8) . .
O49 Na1 O38 122.4(10) . .
O10 Na1 O38 60.5(8) . .
O27 Na1 O38 123.8(10) . .
OW4 Na1 O14 88.2(11) . .
OW7 Na1 O14 85.0(13) . .
O28 Na1 O14 121.8(9) . .
O49 Na1 O14 59.2(7) . .
O10 Na1 O14 123.0(9) . .
O27 Na1 O14 59.7(7) . .
O38 Na1 O14 176.1(9) . .
OW4 Na1 Mn2 95.4(10) . .
OW7 Na1 Mn2 175.7(13) . .
O28 Na1 Mn2 88.9(7) . .
O49 Na1 Mn2 89.7(7) . .
O10 Na1 Mn2 32.6(5) . .
O27 Na1 Mn2 31.3(5) . .
O38 Na1 Mn2 92.7(7) . .
O14 Na1 Mn2 90.9(6) . .
OW4 Na1 Mn3 178.7(11) . .
OW7 Na1 Mn3 94.1(12) . .
O28 Na1 Mn3 31.7(5) . .
O49 Na1 Mn3 31.6(5) . .
O10 Na1 Mn3 90.4(7) . .
O27 Na1 Mn3 87.7(6) . .
O38 Na1 Mn3 91.4(7) . .
O14 Na1 Mn3 90.5(6) . .
Mn2 Na1 Mn3 84.4(4) . .
OW4 Na1 W5 82.3(10) . .
OW7 Na1 W5 122.9(12) . .
O28 Na1 W5 73.5(7) . .
O49 Na1 W5 127.7(8) . .
O10 Na1 W5 28.9(5) . .
O27 Na1 W5 91.4(7) . .
O38 Na1 W5 33.3(5) . .
O14 Na1 W5 149.5(8) . .
Mn2 Na1 W5 61.4(3) . .
Mn3 Na1 W5 98.7(5) . .
OW4 Na1 W6 120.7(10) . .
OW7 Na1 W6 83.8(11) . .
O28 Na1 W6 29.3(5) . .
O49 Na1 W6 90.3(7) . .
O10 Na1 W6 74.1(7) . .
O27 Na1 W6 126.4(8) . .
O38 Na1 W6 32.5(5) . .
O14 Na1 W6 148.0(8) . .
Mn2 Na1 W6 98.9(5) . .
Mn3 Na1 W6 60.6(3) . .
W5 Na1 W6 56.7(3) . .
C3 N2 C6 124(2) . .
C3 N2 C5 128(2) . .
C6 N2 C5 108.0 . .
N2 C6 C2 108.0 . .
N2 C6 H6A 126.0 . .
C2 C6 H6A 126.0 . .
N1 C2 C6 108.0 . .
N1 C2 H2A 126.0 . .
C6 C2 H2A 126.0 . .
C2 N1 C5 108.0 . .
C2 N1 C4 134(2) . .
C5 N1 C4 117.5(19) . .
N2 C5 N1 108.0 . .
N2 C5 H5A 126.0 . .
N1 C5 H5A 126.0 . .
N3 C11 H11A 109.5 . .
N3 C11 H11B 109.5 . .
H11A C11 H11B 109.5 . .
N3 C11 H11C 109.5 . .
H11A C11 H11C 109.5 . .
H11B C11 H11C 109.5 . .
C8 N4 C10 108.0 . .
C8 N4 H4D 126.0 . .
C10 N4 H4D 126.0 . .
C7 C10 N4 108.0 . .
C7 C10 H10A 126.0 . .
N4 C10 H10A 126.0 . .
C10 C7 N3 108.0 . .
C10 C7 H7A 126.0 . .
N3 C7 H7A 126.0 . .
C11 N3 C7 130(3) . .
C11 N3 C8 122(2) . .
C7 N3 C8 108.0 . .
N4 C8 N3 108.0 . .
N4 C8 H8A 126.0 . .
N3 C8 H8A 126.0 . .
N1 C4 H4A 109.5 . .
N1 C4 H4B 109.5 . .
H4A C4 H4B 109.5 . .
N1 C4 H4C 109.5 . .
H4A C4 H4C 109.5 . .
H4B C4 H4C 109.5 . .
N2 C3 H3A 109.5 . .
N2 C3 H3B 109.5 . .
H3A C3 H3B 109.5 . .
N2 C3 H3C 109.5 . .
H3A C3 H3C 109.5 . .
H3B C3 H3C 109.5 . .
N5 C16 H16A 109.5 . .
N5 C16 H16B 109.5 . .
H16A C16 H16B 109.5 . .
N5 C16 H16C 109.5 . .
H16A C16 H16C 109.5 . .
H16B C16 H16C 109.5 . .
N6 C14 H14A 109.5 . .
N6 C14 H14B 109.5 . .
H14A C14 H14B 109.5 . .
N6 C14 H14C 109.5 . .
H14A C14 H14C 109.5 . .
H14B C14 H14C 109.5 . .
C14 N6 C13 112(4) . .
C14 N6 C17 138(4) . .
C13 N6 C17 108.0 . .
N5 C17 N6 108.00(6) . .
N5 C17 H17A 126.0 . .
N6 C17 H17A 126.0 . .
C17 N5 C15 108.0 . .
C17 N5 C16 118(4) . .
C15 N5 C16 134(4) . .
C13 C15 N5 108.00(6) . .
C13 C15 H15A 126.0 . .
N5 C15 H15A 126.0 . .
C15 C13 N6 108.0 . .
C15 C13 H13A 126.0 . .
N6 C13 H13A 126.0 . .

loop_
_geom_bond_atom_site_label_1
_geom_bond_atom_site_label_2
_geom_bond_distance
_geom_bond_site_symmetry_2
W1 O35 1.72(2) .
W1 O50 1.86(2) .
W1 O1 1.87(2) .
W1 O11 1.92(2) .
W1 O31 1.965(18) .
W1 O52 2.30(2) .
W1 Na2 3.523(13) .
W2 O17 1.74(2) .
W2 O49 1.85(2) .
W2 O14 1.90(2) .
W2 O18 1.90(2) .
W2 O33 1.94(2) .
W2 O9 2.404(18) .
W2 Na1 3.576(18) .
W3 O60 1.666(19) .
W3 O7 1.88(2) .
W3 O61 1.89(2) .
W3 O44 1.96(2) .
W3 O23 1.97(2) .
W3 O43 2.283(19) .
W3 Na2 3.571(14) .
W4 O13 1.707(18) .
W4 O27 1.86(2) .
W4 O16 1.95(2) .
W4 O14 1.96(2) .
W4 O24 2.02(2) .
W4 O9 2.331(18) .
W4 Na1 3.601(18) .
W5 O36 1.71(2) .
W5 O10 1.76(2) .
W5 O19 1.93(2) .
W5 O38 1.93(2) .
W5 O50 1.95(2) .
W5 O54 2.39(2) .
W5 Na1 3.493(19) .
W6 O2 1.70(2) .
W6 O28 1.84(2) .
W6 O45 1.88(2) .
W6 O38 1.94(2) .
W6 O55 1.99(2) .
W6 O54 2.32(2) .
W6 Na1 3.573(19) .
W7 O4 1.702(19) .
W7 O3 1.85(2) .
W7 O31 1.92(2) .
W7 O32 1.94(2) .
W7 O5 1.99(2) .
W7 O52 2.337(18) .
W7 Na2 3.523(13) .
W8 O41 1.72(2) .
W8 O67 1.82(2) .
W8 O16 1.85(2) .
W8 O44 1.881(19) .
W8 O47 1.946(19) .
W8 O43 2.32(2) .
W8 Na2 3.498(14) .
W9 O63 1.71(2) .
W9 O6 1.84(2) .
W9 O53 1.94(2) .
W9 O61 1.95(2) .
W9 O37 1.99(2) .
W9 O15 2.30(2) .
W10 O39 1.71(2) .
W10 O42 1.861(18) .
W10 O11 1.89(2) .
W10 O5 1.90(2) .
W10 O58 1.91(2) .
W10 O52 2.32(2) .
W11 O25 1.70(2) .
W11 O24 1.87(2) .
W11 O62 1.89(2) .
W11 O59 1.89(2) .
W11 O33 1.90(2) .
W11 O9 2.345(19) .
W12 O20 1.70(2) .
W12 O65 1.85(2) .
W12 O53 1.88(2) .
W12 O18 1.93(2) .
W12 O21 1.95(2) .
W12 O15 2.30(2) .
W13 O30 1.74(2) .
W13 O34 1.84(2) .
W13 O40 1.91(2) .
W13 O45 1.92(2) .
W13 O12 1.98(2) .
W13 O56 2.35(3) .
W14 O64 1.75(2) .
W14 O22 1.88(2) .
W14 O23 1.90(2) .
W14 O47 1.90(2) .
W14 O62 1.90(2) .
W14 O43 2.314(19) .
W15 O8 1.69(2) .
W15 O26 1.84(2) .
W15 O32 1.87(2) .
W15 O40 1.95(2) .
W15 O66 1.99(3) .
W15 O56 2.34(2) .
W16 O57 1.73(2) .
W16 O19 1.91(2) .
W16 O55 1.91(2) .
W16 O46 1.92(2) .
W16 O42 1.948(19) .
W16 O54 2.37(2) .
W17 O51 1.73(2) .
W17 O21 1.89(2) .
W17 O22 1.92(2) .
W17 O59 1.93(2) .
W17 O37 1.94(2) .
W17 O15 2.42(2) .
W18 O29 1.75(2) .
W18 O66 1.88(2) .
W18 O12 1.89(2) .
W18 O58 1.90(2) .
W18 O46 1.904(18) .
W18 O56 2.41(3) .
As1 O56 1.73(3) .
As1 O54 1.735(19) .
As1 O52 1.80(2) .
As2 O9 1.747(18) .
As2 O15 1.79(2) .
As2 O43 1.84(2) .
Mn1 O6 1.89(2) .
Mn1 O26 1.89(2) .
Mn1 O7 1.90(2) .
Mn1 O3 1.94(2) .
Mn1 OW3 2.21(2) .
Mn1 Na2 3.322(15) .
Mn2 O1 1.82(2) .
Mn2 O27 1.85(2) .
Mn2 O67 1.911(18) .
Mn2 O10 1.92(2) .
Mn2 OW5 2.22(3) .
Mn2 Na2 3.247(13) .
Mn2 Na1 3.482(18) .
Mn3 O65 1.84(2) .
Mn3 O34 1.87(2) .
Mn3 O49 1.88(2) .
Mn3 O28 1.88(2) .
Mn3 OW6 2.16(3) .
Mn3 Na1 3.49(2) .
O1 Na2 2.38(2) .
O3 Na2 2.33(3) .
O7 Na2 2.36(3) .
O10 Na1 2.55(3) .
O14 Na1 2.75(3) .
O27 Na1 2.58(3) .
O28 Na1 2.53(3) .
O31 Na2 2.82(3) .
O38 Na1 2.72(3) .
O44 Na2 2.84(2) .
O49 Na1 2.53(3) .
O67 Na2 2.33(2) .
OW1 Na2 2.28(3) .
OW2 Na2 2.30(4) .
OW4 Na1 2.30(4) .
OW7 Na1 2.52(5) .
N2 C3 1.35(4) .
N2 C6 1.420(15) .
N2 C5 1.420(15) .
C6 C2 1.420(15) .
C6 H6A 0.9300 .
C2 N1 1.420(15) .
C2 H2A 0.9300 .
N1 C5 1.420(15) .
N1 C4 1.46(4) .
C5 H5A 0.9300 .
C11 N3 1.31(4) .
C11 H11A 0.9600 .
C11 H11B 0.9600 .
C11 H11C 0.9600 .
N4 C8 1.420(17) .
N4 C10 1.420(17) .
N4 H4D 0.8600 .
C10 C7 1.420(17) .
C10 H10A 0.9300 .
C7 N3 1.420(17) .
C7 H7A 0.9300 .
N3 C8 1.420(17) .
C8 H8A 0.9300 .
C4 H4A 0.9600 .
C4 H4B 0.9600 .
C4 H4C 0.9600 .
C3 H3A 0.9600 .
C3 H3B 0.9600 .
C3 H3C 0.9600 .
C16 N5 1.50(5) .
C16 H16A 0.9600 .
C16 H16B 0.9600 .
C16 H16C 0.9600 .
C14 N6 1.41(6) .
C14 H14A 0.9600 .
C14 H14B 0.9600 .
C14 H14C 0.9600 .
N6 C13 1.42(2) .
N6 C17 1.42(2) .
C17 N5 1.42(2) .
C17 H17A 0.9300 .
N5 C15 1.42(2) .
C15 C13 1.42(2) .
C15 H15A 0.9300 .
C13 H13A 0.9300 .
